data_1501641
loop_
_publ_author_name
'Mohamed Osman Awaleh'
'Idriss Guirreh Farah'
'Elias Said Dirieh'
'Thierry Maris'
'Samatar Mohamed Bouh'

_publ_section_title
;
 Synthesis, crystal structures and thermal analysis of two new
 coordination polymers.
;
_journal_name_full 'Comptes Rendus Chimie'
_journal_page_first 991
_journal_page_last 996
_journal_paper_doi 10.1016/j.crci.2011.06.002
_journal_volume 14
_journal_year 2011
_chemical_compound_source 'Synthesized by the authors. See text'
_chemical_formula_moiety 'C5 H12 Ag N O3 S2'
_chemical_formula_sum 'C5 H12 Ag N O3 S2'
_chemical_formula_weight 306.15
_chemical_name_systematic
; 
 ? 
;
_space_group_IT_number 14
_symmetry_cell_setting monoclinic
_symmetry_space_group_name_Hall '-P 2ybc'
_symmetry_space_group_name_H-M 'P 1 21/c 1'
_atom_sites_solution_hydrogens geom
_atom_sites_solution_primary direct
_atom_sites_solution_secondary difmap
_audit_creation_method SHELXL-97
_cell_angle_alpha 90
_cell_angle_beta 94.180(1)
_cell_angle_gamma 90
_cell_formula_units_Z 4
_cell_length_a 8.3329(1)
_cell_length_b 6.9106(1)
_cell_length_c 17.0680(3)
_cell_measurement_temperature 150
_cell_volume 980.25(3)
_computing_cell_refinement 'SAINT (Bruker AXS, 2010)'
_computing_data_collection 'APEX2 (Bruker AXS, 2010)'
_computing_data_reduction 'SAINT (Bruker AXS, 2010)'
_computing_molecular_graphics 'SHELXTL v6.12 (Bruker AXS, 2001)'
_computing_publication_material 'UdMX (Maris, 2004)'
_computing_structure_refinement 'SHELXL97 (Sheldrick, 2008)'
_computing_structure_solution 'SHELXS97 (Sheldrick, 2008)'
_diffrn_ambient_temperature 150
_diffrn_detector_area_resol_mean 8.3
_diffrn_measured_fraction_theta_full 0.984
_diffrn_measured_fraction_theta_max 0.984
_diffrn_measurement_device_type 'Bruker Microstar'
_diffrn_measurement_method \w
_diffrn_radiation_monochromator 'Helios optics'
_diffrn_radiation_source 'Rotating Anode'
_diffrn_radiation_type CuK\a
_diffrn_radiation_wavelength 1.54178
_diffrn_reflns_av_R_equivalents 0.155
_diffrn_reflns_av_sigmaI/netI 0.0681
_diffrn_reflns_limit_h_max 10
_diffrn_reflns_limit_h_min -10
_diffrn_reflns_limit_k_max 8
_diffrn_reflns_limit_k_min -7
_diffrn_reflns_limit_l_max 20
_diffrn_reflns_limit_l_min -20
_diffrn_reflns_number 12155
_diffrn_reflns_theta_full 68.32
_diffrn_reflns_theta_max 68.32
_diffrn_reflns_theta_min 5.20
_exptl_absorpt_coefficient_mu 20.273
_exptl_absorpt_correction_T_max 0.3629
_exptl_absorpt_correction_T_min 0.1350
_exptl_absorpt_correction_type multi-scan
_exptl_absorpt_process_details 'Sadabs (Sheldrick, 2008)'
_exptl_crystal_colour Colorless
_exptl_crystal_density_diffrn 2.074
_exptl_crystal_density_method 'not measured'
_exptl_crystal_description block
_exptl_crystal_F_000 608
_exptl_crystal_size_max 0.14
_exptl_crystal_size_mid 0.09
_exptl_crystal_size_min 0.05
_refine_diff_density_max 1.019
_refine_diff_density_min -1.495
_refine_diff_density_rms 0.190
_refine_ls_extinction_method none
_refine_ls_goodness_of_fit_ref 1.190
_refine_ls_hydrogen_treatment constr
_refine_ls_matrix_type full
_refine_ls_number_parameters 109
_refine_ls_number_reflns 1764
_refine_ls_number_restraints 0
_refine_ls_restrained_S_all 1.190
_refine_ls_R_factor_all 0.0468
_refine_ls_R_factor_gt 0.0401
_refine_ls_shift/su_max 0.000
_refine_ls_shift/su_mean 0.000
_refine_ls_structure_factor_coef Fsqd
_refine_ls_weighting_details 'calc w=1/[\s^2^(Fo^2^)+(0.0669P)^2^+1.9394P] where P=(Fo^2^+2Fc^2^)/3'
_refine_ls_weighting_scheme calc
_refine_ls_wR_factor_gt 0.0997
_refine_ls_wR_factor_ref 0.1314
_reflns_number_gt 1599
_reflns_number_total 1764
_reflns_threshold_expression I>2\s(I)
_cod_data_source_file deposit.cif
_cod_data_source_block complex1
_cod_original_sg_symbol_H-M P21/c
_cod_database_code 1501641

loop_
_symmetry_equiv_pos_as_xyz
'x, y, z'
'-x, y+1/2, -z+1/2'
'-x, -y, -z'
'x, -y-1/2, z-1/2'

loop_
_atom_site_label
_atom_site_type_symbol
_atom_site_fract_x
_atom_site_fract_y
_atom_site_fract_z
_atom_site_U_iso_or_equiv
_atom_site_adp_type
_atom_site_occupancy
_atom_site_symmetry_multiplicity
_atom_site_calc_flag
_atom_site_refinement_flags
Ag1 Ag 0.47676(4) 1.13851(6) 0.34042(2) 0.0269(2) Uani 1 1 d .
S1 S 0.65336(14) 0.9842(2) 0.44699(7) 0.0240(4) Uani 1 1 d .
S2 S 0.63325(14) 0.4220(2) 0.27312(7) 0.0238(3) Uani 1 1 d .
O1 O 0.3237(5) 1.4394(8) 0.3758(3) 0.0431(12) Uani 1 1 d .
O2 O 0.1696(5) 1.1865(8) 0.3724(2) 0.0391(11) Uani 1 1 d .
O3 O 0.0769(5) 1.4665(8) 0.4051(3) 0.0479(13) Uani 1 1 d .
N1 N 0.1888(6) 1.3656(8) 0.3849(3) 0.0308(14) Uani 1 1 d .
C11 C 0.7452(7) 1.1723(9) 0.5078(3) 0.0275(13) Uani 1 1 d .
H11A H 0.7987 1.1149 0.5553 0.041 Uiso 1 1 calc R
H11B H 0.6623 1.2632 0.5226 0.041 Uiso 1 1 calc R
H11C H 0.8246 1.2413 0.4787 0.041 Uiso 1 1 calc R
C12 C 0.8313(6) 0.8832(9) 0.4064(3) 0.0282(14) Uani 1 1 d .
H12A H 0.9021 0.9898 0.3913 0.034 Uiso 1 1 calc R
H12B H 0.8918 0.8045 0.4470 0.034 Uiso 1 1 calc R
C13 C 0.7861(6) 0.7568(9) 0.3343(3) 0.0274(13) Uani 1 1 d .
H13A H 0.7238 0.8349 0.2941 0.033 Uiso 1 1 calc R
H13B H 0.8854 0.7119 0.3115 0.033 Uiso 1 1 calc R
C14 C 0.6875(6) 0.5834(10) 0.3555(3) 0.0286(13) Uani 1 1 d .
H14A H 0.5876 0.6297 0.3775 0.034 Uiso 1 1 calc R
H14B H 0.7491 0.5089 0.3971 0.034 Uiso 1 1 calc R
C21 C 0.8256(7) 0.3286(10) 0.2484(3) 0.0297(13) Uani 1 1 d .
H21A H 0.8903 0.4341 0.2288 0.045 Uiso 1 1 calc R
H21B H 0.8089 0.2291 0.2077 0.045 Uiso 1 1 calc R
H21C H 0.8821 0.2719 0.2953 0.045 Uiso 1 1 calc R

loop_
_atom_site_aniso_label
_atom_site_aniso_U_11
_atom_site_aniso_U_22
_atom_site_aniso_U_33
_atom_site_aniso_U_23
_atom_site_aniso_U_13
_atom_site_aniso_U_12
Ag1 0.0192(3) 0.0312(5) 0.0290(3) -0.00080(14) -0.0062(2) 0.00071(13)
S1 0.0172(6) 0.0322(9) 0.0219(6) -0.0029(5) -0.0035(5) -0.0012(5)
S2 0.0164(6) 0.0296(9) 0.0246(6) -0.0007(6) -0.0029(5) -0.0009(5)
O1 0.023(2) 0.044(3) 0.062(3) -0.010(3) 0.006(2) -0.006(2)
O2 0.043(3) 0.037(3) 0.036(2) -0.004(2) -0.0020(19) -0.001(2)
O3 0.023(2) 0.057(4) 0.064(3) -0.017(3) 0.000(2) 0.007(2)
N1 0.021(2) 0.047(4) 0.024(2) -0.001(2) -0.005(2) 0.0012(19)
C11 0.033(3) 0.018(3) 0.030(3) -0.006(2) -0.008(2) -0.003(2)
C12 0.012(2) 0.042(4) 0.030(3) -0.006(2) -0.003(2) 0.001(2)
C13 0.015(2) 0.036(4) 0.030(3) 0.002(2) -0.001(2) 0.002(2)
C14 0.016(2) 0.047(4) 0.022(2) 0.001(3) 0.000(2) -0.002(2)
C21 0.020(3) 0.039(4) 0.029(3) 0.005(3) 0.000(2) 0.004(2)

loop_
_atom_type_symbol
_atom_type_description
_atom_type_scat_dispersion_real
_atom_type_scat_dispersion_imag
_atom_type_scat_source
C C 0.0181 0.0091 'International Tables Vol C Tables 4.2.6.8 and 6.1.1.4'
H H 0.0000 0.0000 'International Tables Vol C Tables 4.2.6.8 and 6.1.1.4'
N N 0.0311 0.0180 'International Tables Vol C Tables 4.2.6.8 and 6.1.1.4'
O O 0.0492 0.0322 'International Tables Vol C Tables 4.2.6.8 and 6.1.1.4'
S S 0.3331 0.5567 'International Tables Vol C Tables 4.2.6.8 and 6.1.1.4'
Ag Ag 0.1306 4.2820 'International Tables Vol C Tables 4.2.6.8 and 6.1.1.4'

loop_
_geom_angle_atom_site_label_1
_geom_angle_atom_site_label_2
_geom_angle_atom_site_label_3
_geom_angle_site_symmetry_1
_geom_angle_site_symmetry_3
_geom_angle
_geom_angle_publ_flag
S1 AG1 O1 . . 117.22(11) y
S1 AG1 S2 . 2_655 117.45(5) y
O1 AG1 S2 . 2_655 120.02(10) y
S1 AG1 S2 . 1_565 110.37(4) y
O1 AG1 S2 . 1_565 76.69(11) y
S2 AG1 S2 2_655 1_565 105.24(2) y
C11 S1 C12 . . 99.9(3) y
C11 S1 AG1 . . 108.4(2) y
C12 S1 AG1 . . 109.88(19) y
C21 S2 C14 . . 103.0(3) y
C21 S2 AG1 . 2_645 107.9(2) y
C14 S2 AG1 . 2_645 106.3(2) y
C21 S2 AG1 . 1_545 108.0(2) y
C14 S2 AG1 . 1_545 102.6(2) y
AG1 S2 AG1 2_645 1_545 126.62(5) y
N1 O1 AG1 . . 99.6(4) y
O3 N1 O1 . . 120.5(6) y
O3 N1 O2 . . 120.7(5) y
O1 N1 O2 . . 118.8(5) y
S1 C11 H11A . . 109.5 ?
S1 C11 H11B . . 109.5 ?
H11A C11 H11B . . 109.5 ?
S1 C11 H11C . . 109.5 ?
H11A C11 H11C . . 109.5 ?
H11B C11 H11C . . 109.5 ?
C13 C12 S1 . . 111.4(4) y
C13 C12 H12A . . 109.4 ?
S1 C12 H12A . . 109.4 ?
C13 C12 H12B . . 109.4 ?
S1 C12 H12B . . 109.4 ?
H12A C12 H12B . . 108.0 ?
C14 C13 C12 . . 111.5(5) y
C14 C13 H13A . . 109.3 ?
C12 C13 H13A . . 109.3 ?
C14 C13 H13B . . 109.3 ?
C12 C13 H13B . . 109.3 ?
H13A C13 H13B . . 108.0 ?
C13 C14 S2 . . 114.1(4) y
C13 C14 H14A . . 108.7 ?
S2 C14 H14A . . 108.7 ?
C13 C14 H14B . . 108.7 ?
S2 C14 H14B . . 108.7 ?
H14A C14 H14B . . 107.6 ?
S2 C21 H21A . . 109.5 ?
S2 C21 H21B . . 109.5 ?
H21A C21 H21B . . 109.5 ?
S2 C21 H21C . . 109.5 ?
H21A C21 H21C . . 109.5 ?
H21B C21 H21C . . 109.5 ?

loop_
_geom_bond_atom_site_label_1
_geom_bond_atom_site_label_2
_geom_bond_site_symmetry_2
_geom_bond_distance
_geom_bond_publ_flag
Ag1 S1 . 2.4942(12) y
Ag1 O1 . 2.535(5) y
Ag1 S2 2_655 2.5644(14) y
Ag1 S2 1_565 2.6600(15) y
S1 C11 . 1.799(5) y
S1 C12 . 1.820(6) y
S2 C21 . 1.806(6) y
S2 C14 . 1.826(6) y
S2 Ag1 2_645 2.5643(14) y
S2 Ag1 1_545 2.6600(15) y
O1 N1 . 1.254(7) y
O2 N1 . 1.264(6) y
O3 N1 . 1.234(7) y
C11 H11a . 0.9800 ?
C11 H11b . 0.9800 ?
C11 H11c . 0.9800 ?
C12 C13 . 1.533(8) y
C12 H12a . 0.9900 ?
C12 H12b . 0.9900 ?
C13 C14 . 1.512(9) y
C13 H13a . 0.9900 ?
C13 H13b . 0.9900 ?
C14 H14a . 0.9900 ?
C14 H14b . 0.9900 ?
C21 H21a . 0.9800 ?
C21 H21b . 0.9800 ?
C21 H21c . 0.9800 ?

loop_
_geom_torsion_atom_site_label_1
_geom_torsion_atom_site_label_2
_geom_torsion_atom_site_label_3
_geom_torsion_atom_site_label_4
_geom_torsion_site_symmetry_1
_geom_torsion
_geom_torsion_publ_flag
O1 AG1 S1 C11 . -37.0(3) y
S2 AG1 S1 C11 2_655 168.7(2) y
S2 AG1 S1 C11 1_565 48.1(2) y
O1 AG1 S1 C12 . -145.3(2) y
S2 AG1 S1 C12 2_655 60.4(2) y
S2 AG1 S1 C12 1_565 -60.2(2) y
S1 AG1 O1 N1 . -99.6(3) y
S2 AG1 O1 N1 2_655 54.0(4) y
S2 AG1 O1 N1 1_565 154.1(3) y
AG1 O1 N1 O3 . 178.1(4) y
AG1 O1 N1 O2 . -2.3(5) y
C11 S1 C12 C13 . -163.8(4) y
AG1 S1 C12 C13 . -50.0(5) y
S1 C12 C13 C14 . -63.1(6) y
C12 C13 C14 S2 . -178.5(4) y
C21 S2 C14 C13 . 65.3(5) y
AG1 S2 C14 C13 2_645 -47.9(4) y
AG1 S2 C14 C13 1_545 177.4(4) y
